data_4335700
loop_
_publ_author_name
'Irene Prat'
'Anna Company'
'Teresa Corona'
'Teodor Parella'
'Xavi Ribas'
'Miquel Costas'

_publ_section_title
;
 Assessing the Impact of Electronic and Steric Tuning of the Ligand in the
 Spin State and Catalytic Oxidation Ability of the FeII(Pytacn) Family of
 Complexes
;
_journal_name_full 'Inorganic Chemistry'
_journal_page_first 9229
_journal_page_last 9244
_journal_paper_doi 10.1021/ic4004033
_journal_volume 52
_journal_year 2013
_chemical_formula_moiety 'C19 H30 F6 Fe N4 O7 S2'
_chemical_formula_sum 'C19 H30 F6 Fe N4 O7 S2'
_chemical_formula_weight 660.44
_chemical_name_systematic
; 
 ? 
;
_space_group_IT_number 14
_symmetry_cell_setting monoclinic
_symmetry_space_group_name_Hall '-P 2ybc'
_symmetry_space_group_name_H-M 'P 1 21/c 1'
_atom_sites_solution_hydrogens geom
_atom_sites_solution_primary direct
_atom_sites_solution_secondary difmap
_audit_creation_method SHELXL-97
_cell_angle_alpha 90.00
_cell_angle_beta 118.798(9)
_cell_angle_gamma 90.00
_cell_formula_units_Z 4
_cell_length_a 18.558(11)
_cell_length_b 9.011(5)
_cell_length_c 19.218(11)
_cell_measurement_reflns_used 7016
_cell_measurement_temperature 150(2)
_cell_measurement_theta_max 27.99
_cell_measurement_theta_min 2.42
_cell_volume 2816(3)
_computing_cell_refinement 'Bruker SMART'
_computing_data_collection 'Bruker SMART'
_computing_data_reduction 'Bruker SAINT'
_computing_molecular_graphics 'Bruker SHELXTL'
_computing_publication_material 'Bruker SHELXTL'
_computing_structure_refinement 'Bruker SHELXTL'
_computing_structure_solution 'Bruker SHELXTL'
_diffrn_ambient_temperature 150(2)
_diffrn_measured_fraction_theta_full 0.991
_diffrn_measured_fraction_theta_max 0.991
_diffrn_measurement_device_type 'CCD area detector'
_diffrn_measurement_method 'phi and omega scans'
_diffrn_radiation_monochromator graphite
_diffrn_radiation_source 'fine-focus sealed tube'
_diffrn_radiation_type MoK\a
_diffrn_radiation_wavelength 0.71073
_diffrn_reflns_av_R_equivalents 0.0399
_diffrn_reflns_av_sigmaI/netI 0.0268
_diffrn_reflns_limit_h_max 24
_diffrn_reflns_limit_h_min -24
_diffrn_reflns_limit_k_max 11
_diffrn_reflns_limit_k_min -11
_diffrn_reflns_limit_l_max 25
_diffrn_reflns_limit_l_min -25
_diffrn_reflns_number 42154
_diffrn_reflns_theta_full 28.23
_diffrn_reflns_theta_max 28.23
_diffrn_reflns_theta_min 2.12
_exptl_absorpt_coefficient_mu 0.768
_exptl_absorpt_correction_T_max 1.0
_exptl_absorpt_correction_T_min 0.841589
_exptl_absorpt_correction_type empirical
_exptl_absorpt_process_details 'SADABS v2.10 BRUKER 2001'
_exptl_crystal_colour yellow
_exptl_crystal_density_diffrn 1.558
_exptl_crystal_description plate
_exptl_crystal_F_000 1360
_exptl_crystal_size_max 0.4
_exptl_crystal_size_mid 0.25
_exptl_crystal_size_min 0.1
_refine_diff_density_max 0.714
_refine_diff_density_min -0.459
_refine_diff_density_rms 0.074
_refine_ls_extinction_method none
_refine_ls_goodness_of_fit_ref 1.028
_refine_ls_hydrogen_treatment constr
_refine_ls_matrix_type full
_refine_ls_number_parameters 357
_refine_ls_number_reflns 6886
_refine_ls_number_restraints 0
_refine_ls_restrained_S_all 1.028
_refine_ls_R_factor_all 0.0506
_refine_ls_R_factor_gt 0.0409
_refine_ls_shift/su_max 0.011
_refine_ls_shift/su_mean 0.000
_refine_ls_structure_factor_coef Fsqd
_refine_ls_weighting_details 'calc w=1/[\s^2^(Fo^2^)+(0.0640P)^2^+1.6273P] where P=(Fo^2^+2Fc^2^)/3'
_refine_ls_weighting_scheme calc
_refine_ls_wR_factor_gt 0.1066
_refine_ls_wR_factor_ref 0.1142
_reflns_number_gt 5756
_reflns_number_total 6886
_reflns_threshold_expression >2sigma(I)
_cod_data_source_file ic4004033_si_002_02.cif
_cod_data_source_block '[Fe(OTf)2(H,MeOPytacn)]'
_cod_database_code 4335700

loop_
_symmetry_equiv_pos_as_xyz
'x, y, z'
'-x, y+1/2, -z+1/2'
'-x, -y, -z'
'x, -y-1/2, z-1/2'

loop_
_atom_site_label
_atom_site_type_symbol
_atom_site_fract_x
_atom_site_fract_y
_atom_site_fract_z
_atom_site_U_iso_or_equiv
_atom_site_adp_type
_atom_site_occupancy
_atom_site_symmetry_multiplicity
_atom_site_calc_flag
_atom_site_refinement_flags
Fe1 Fe 0.226074(17) 0.15194(3) 0.273075(16) 0.02294(9) Uani 1 1 d .
S1 S 0.27211(4) -0.00466(7) 0.45263(3) 0.03711(14) Uani 1 1 d .
S2 S 0.13617(3) -0.17644(5) 0.18565(3) 0.02807(12) Uani 1 1 d .
F1 F 0.21360(12) -0.1567(2) 0.52938(10) 0.0639(5) Uani 1 1 d .
F2 F 0.12856(13) -0.0067(3) 0.44503(15) 0.1056(9) Uani 1 1 d .
F3 F 0.1567(2) -0.2051(3) 0.40575(14) 0.1270(12) Uani 1 1 d .
F4 F 0.06787(13) -0.12137(19) 0.03242(9) 0.0678(5) Uani 1 1 d .
F5 F -0.01807(11) -0.1417(2) 0.07663(12) 0.0715(5) Uani 1 1 d .
F6 F 0.04051(12) -0.33636(16) 0.06069(10) 0.0707(6) Uani 1 1 d .
O1 O 0.46974(10) -0.1999(2) 0.19602(11) 0.0491(4) Uani 1 1 d .
O2 O 0.23133(11) 0.0598(2) 0.37350(10) 0.0468(4) Uani 1 1 d .
O3 O 0.32722(16) -0.1215(3) 0.45975(15) 0.0811(8) Uani 1 1 d .
O4 O 0.30104(15) 0.0986(3) 0.51579(12) 0.0703(7) Uani 1 1 d .
O5 O 0.13925(9) -0.01578(15) 0.19664(9) 0.0342(3) Uani 1 1 d .
O6 O 0.10800(10) -0.25700(17) 0.23229(10) 0.0400(4) Uani 1 1 d .
O7 O 0.20560(10) -0.23848(17) 0.18214(10) 0.0408(4) Uani 1 1 d .
N1 N 0.31803(10) 0.04013(18) 0.25601(10) 0.0277(3) Uani 1 1 d .
N2 N 0.21674(10) 0.26285(18) 0.16702(10) 0.0270(3) Uani 1 1 d .
N3 N 0.30291(11) 0.35476(19) 0.33031(11) 0.0316(4) Uani 1 1 d .
N4 N 0.12771(11) 0.3076(2) 0.25261(11) 0.0318(4) Uani 1 1 d .
C1 C 0.37572(12) -0.0521(2) 0.30870(12) 0.0301(4) Uani 1 1 d .
H1A H 0.3810 -0.0597 0.3592 0.036 Uiso 1 1 calc R
C2 C 0.42753(12) -0.1360(2) 0.29141(13) 0.0323(4) Uani 1 1 d .
C3 C 0.41780(12) -0.1219(2) 0.21508(14) 0.0336(5) Uani 1 1 d .
C4 C 0.35822(13) -0.0285(2) 0.15837(13) 0.0309(4) Uani 1 1 d .
C5 C 0.30963(12) 0.0527(2) 0.18259(12) 0.0271(4) Uani 1 1 d .
C6 C 0.49298(14) -0.2335(3) 0.35383(15) 0.0440(6) Uani 1 1 d .
H6A H 0.4862 -0.2355 0.4003 0.066 Uiso 1 1 calc R
H6B H 0.5463 -0.1945 0.3675 0.066 Uiso 1 1 calc R
H6C H 0.4881 -0.3324 0.3334 0.066 Uiso 1 1 calc R
C7 C 0.43602(19) -0.3384(3) 0.1569(2) 0.0632(9) Uani 1 1 d .
H7A H 0.4699 -0.3780 0.1362 0.095 Uiso 1 1 calc R
H7B H 0.3813 -0.3225 0.1141 0.095 Uiso 1 1 calc R
H7C H 0.4343 -0.4072 0.1942 0.095 Uiso 1 1 calc R
C8 C 0.34609(17) -0.0154(3) 0.07487(15) 0.0434(6) Uani 1 1 d .
H8A H 0.3903 -0.0650 0.0718 0.065 Uiso 1 1 calc R
H8B H 0.3456 0.0875 0.0616 0.065 Uiso 1 1 calc R
H8C H 0.2947 -0.0603 0.0382 0.065 Uiso 1 1 calc R
C9 C 0.23961(14) 0.1507(2) 0.12476(12) 0.0316(4) Uani 1 1 d .
H9A H 0.2561 0.2005 0.0899 0.038 Uiso 1 1 calc R
H9B H 0.1922 0.0894 0.0922 0.038 Uiso 1 1 calc R
C10 C 0.27169(14) 0.3950(2) 0.18958(13) 0.0344(5) Uani 1 1 d .
H10A H 0.2387 0.4841 0.1791 0.041 Uiso 1 1 calc R
H10B H 0.2983 0.3983 0.1568 0.041 Uiso 1 1 calc R
C11 C 0.33682(14) 0.3934(3) 0.27603(13) 0.0375(5) Uani 1 1 d .
H11A H 0.3790 0.3218 0.2833 0.045 Uiso 1 1 calc R
H11B H 0.3625 0.4904 0.2903 0.045 Uiso 1 1 calc R
C12 C 0.37197(15) 0.3261(3) 0.41089(13) 0.0411(5) Uani 1 1 d .
H12A H 0.4063 0.4125 0.4296 0.062 Uiso 1 1 calc R
H12B H 0.4037 0.2436 0.4090 0.062 Uiso 1 1 calc R
H12C H 0.3506 0.3035 0.4463 0.062 Uiso 1 1 calc R
C13 C 0.24797(15) 0.4732(2) 0.33192(14) 0.0382(5) Uani 1 1 d .
H13A H 0.2363 0.5435 0.2896 0.046 Uiso 1 1 calc R
H13B H 0.2760 0.5262 0.3819 0.046 Uiso 1 1 calc R
C14 C 0.16763(15) 0.4114(2) 0.32220(15) 0.0392(5) Uani 1 1 d .
H14A H 0.1780 0.3589 0.3702 0.047 Uiso 1 1 calc R
H14B H 0.1304 0.4927 0.3148 0.047 Uiso 1 1 calc R
C15 C 0.05596(15) 0.2345(3) 0.25264(17) 0.0453(6) Uani 1 1 d .
H15A H 0.0165 0.3084 0.2477 0.068 Uiso 1 1 calc R
H15B H 0.0739 0.1811 0.3015 0.068 Uiso 1 1 calc R
H15C H 0.0311 0.1667 0.2088 0.068 Uiso 1 1 calc R
C16 C 0.10202(14) 0.3864(2) 0.17577(14) 0.0360(5) Uani 1 1 d .
H16A H 0.1263 0.4847 0.1866 0.043 Uiso 1 1 calc R
H16B H 0.0427 0.3981 0.1483 0.043 Uiso 1 1 calc R
C17 C 0.12780(14) 0.3035(2) 0.12220(12) 0.0339(5) Uani 1 1 d .
H17A H 0.0949 0.2142 0.1020 0.041 Uiso 1 1 calc R
H17B H 0.1181 0.3655 0.0773 0.041 Uiso 1 1 calc R
C18 C 0.18847(18) -0.0998(3) 0.45802(15) 0.0499(6) Uani 1 1 d .
C19 C 0.05215(17) -0.1942(3) 0.08377(15) 0.0467(6) Uani 1 1 d .

loop_
_atom_site_aniso_label
_atom_site_aniso_U_11
_atom_site_aniso_U_22
_atom_site_aniso_U_33
_atom_site_aniso_U_23
_atom_site_aniso_U_13
_atom_site_aniso_U_12
Fe1 0.02772(15) 0.01970(14) 0.02256(15) 0.00232(9) 0.01304(12) 0.00350(10)
S1 0.0419(3) 0.0457(3) 0.0267(3) 0.0071(2) 0.0189(2) 0.0015(2)
S2 0.0335(3) 0.0188(2) 0.0283(3) 0.00109(17) 0.0120(2) 0.00061(18)
F1 0.0798(12) 0.0755(12) 0.0461(9) 0.0142(8) 0.0380(9) -0.0138(9)
F2 0.0578(12) 0.164(3) 0.1094(18) 0.0580(17) 0.0514(13) 0.0302(14)
F3 0.192(3) 0.134(2) 0.0725(14) -0.0494(15) 0.0778(18) -0.112(2)
F4 0.1036(14) 0.0476(9) 0.0333(8) 0.0101(7) 0.0178(9) -0.0005(9)
F5 0.0434(9) 0.0622(11) 0.0724(12) 0.0094(9) -0.0011(8) 0.0058(8)
F6 0.0886(13) 0.0302(8) 0.0455(9) -0.0046(6) -0.0057(9) -0.0077(8)
O1 0.0319(8) 0.0592(11) 0.0609(11) -0.0178(9) 0.0261(8) 0.0037(8)
O2 0.0565(10) 0.0528(10) 0.0332(9) 0.0156(8) 0.0234(8) 0.0054(8)
O3 0.0902(17) 0.1019(18) 0.0768(16) 0.0476(14) 0.0606(14) 0.0557(15)
O4 0.0983(17) 0.0769(15) 0.0442(11) -0.0174(10) 0.0410(12) -0.0418(13)
O5 0.0386(8) 0.0197(7) 0.0385(8) -0.0011(6) 0.0140(7) -0.0002(6)
O6 0.0513(10) 0.0293(8) 0.0447(9) 0.0049(7) 0.0274(8) 0.0006(7)
O7 0.0462(9) 0.0297(8) 0.0508(10) -0.0046(7) 0.0267(8) 0.0010(7)
N1 0.0299(8) 0.0266(8) 0.0286(9) 0.0025(6) 0.0156(7) 0.0037(7)
N2 0.0323(8) 0.0221(7) 0.0266(8) 0.0026(6) 0.0141(7) 0.0016(6)
N3 0.0343(9) 0.0296(9) 0.0280(9) -0.0016(7) 0.0125(8) -0.0031(7)
N4 0.0339(9) 0.0286(8) 0.0365(10) 0.0049(7) 0.0196(8) 0.0057(7)
C1 0.0300(10) 0.0288(10) 0.0311(10) 0.0016(8) 0.0145(8) 0.0029(8)
C2 0.0237(9) 0.0290(10) 0.0395(12) -0.0037(8) 0.0114(9) 0.0002(8)
C3 0.0251(9) 0.0331(10) 0.0455(12) -0.0110(9) 0.0193(9) -0.0039(8)
C4 0.0318(10) 0.0312(10) 0.0366(11) -0.0078(8) 0.0218(9) -0.0073(8)
C5 0.0302(9) 0.0238(9) 0.0300(10) -0.0023(7) 0.0166(8) -0.0027(7)
C6 0.0305(11) 0.0404(12) 0.0497(14) -0.0009(10) 0.0103(10) 0.0099(10)
C7 0.0580(17) 0.0562(17) 0.068(2) -0.0229(14) 0.0247(15) 0.0172(14)
C8 0.0532(14) 0.0478(13) 0.0416(13) -0.0086(10) 0.0328(12) -0.0043(11)
C9 0.0426(11) 0.0287(10) 0.0262(10) 0.0006(7) 0.0188(9) 0.0025(8)
C10 0.0446(12) 0.0269(10) 0.0383(12) 0.0004(8) 0.0252(10) -0.0064(9)
C11 0.0388(12) 0.0367(11) 0.0386(12) -0.0021(9) 0.0199(10) -0.0088(9)
C12 0.0417(12) 0.0434(12) 0.0283(11) -0.0031(9) 0.0089(10) -0.0031(10)
C13 0.0496(13) 0.0274(10) 0.0355(12) -0.0047(8) 0.0190(10) 0.0016(9)
C14 0.0539(14) 0.0286(10) 0.0450(13) -0.0008(9) 0.0317(11) 0.0083(10)
C15 0.0358(12) 0.0475(14) 0.0583(16) 0.0094(12) 0.0273(12) 0.0064(10)
C16 0.0360(11) 0.0291(10) 0.0386(12) 0.0073(9) 0.0144(10) 0.0080(9)
C17 0.0377(11) 0.0297(10) 0.0263(10) 0.0068(8) 0.0091(9) 0.0057(8)
C18 0.0570(16) 0.0592(16) 0.0337(13) 0.0016(11) 0.0220(12) -0.0128(13)
C19 0.0534(15) 0.0269(10) 0.0363(13) 0.0019(9) 0.0030(11) -0.0014(10)

loop_
_atom_type_symbol
_atom_type_description
_atom_type_scat_dispersion_real
_atom_type_scat_dispersion_imag
_atom_type_scat_source
C C 0.0033 0.0016 'International Tables Vol C Tables 4.2.6.8 and 6.1.1.4'
H H 0.0000 0.0000 'International Tables Vol C Tables 4.2.6.8 and 6.1.1.4'
F F 0.0171 0.0103 'International Tables Vol C Tables 4.2.6.8 and 6.1.1.4'
Fe Fe 0.3463 0.8444 'International Tables Vol C Tables 4.2.6.8 and 6.1.1.4'
N N 0.0061 0.0033 'International Tables Vol C Tables 4.2.6.8 and 6.1.1.4'
O O 0.0106 0.0060 'International Tables Vol C Tables 4.2.6.8 and 6.1.1.4'
S S 0.1246 0.1234 'International Tables Vol C Tables 4.2.6.8 and 6.1.1.4'

loop_
_geom_angle_atom_site_label_1
_geom_angle_atom_site_label_2
_geom_angle_atom_site_label_3
_geom_angle
O2 Fe1 N1 105.82(7)
O2 Fe1 O5 92.17(8)
N1 Fe1 O5 87.45(7)
O2 Fe1 N4 94.92(7)
N1 Fe1 N4 159.25(7)
O5 Fe1 N4 92.37(8)
O2 Fe1 N2 176.36(7)
N1 Fe1 N2 77.56(7)
O5 Fe1 N2 89.31(7)
N4 Fe1 N2 81.69(7)
O2 Fe1 N3 97.84(8)
N1 Fe1 N3 95.33(8)
O5 Fe1 N3 168.43(6)
N4 Fe1 N3 81.05(8)
N2 Fe1 N3 80.36(7)
O4 S1 O3 116.40(17)
O4 S1 O2 115.22(14)
O3 S1 O2 112.49(13)
O4 S1 C18 104.06(13)
O3 S1 C18 103.81(16)
O2 S1 C18 102.67(12)
O6 S2 O7 115.98(10)
O6 S2 O5 114.34(10)
O7 S2 O5 114.80(10)
O6 S2 C19 104.20(13)
O7 S2 C19 103.71(13)
O5 S2 C19 101.26(10)
C3 O1 C7 113.5(2)
S1 O2 Fe1 155.09(13)
S2 O5 Fe1 138.51(10)
C5 N1 C1 119.18(17)
C5 N1 Fe1 115.00(13)
C1 N1 Fe1 125.37(14)
C9 N2 C10 111.61(17)
C9 N2 C17 112.34(16)
C10 N2 C17 112.54(16)
C9 N2 Fe1 106.40(12)
C10 N2 Fe1 110.85(12)
C17 N2 Fe1 102.56(12)
C12 N3 C13 111.11(18)
C12 N3 C11 109.06(19)
C13 N3 C11 111.76(18)
C12 N3 Fe1 113.22(14)
C13 N3 Fe1 108.29(14)
C11 N3 Fe1 103.19(13)
C15 N4 C16 110.59(18)
C15 N4 C14 109.47(18)
C16 N4 C14 111.66(18)
C15 N4 Fe1 112.78(14)
C16 N4 Fe1 108.94(13)
C14 N4 Fe1 103.22(13)
N1 C1 C2 123.3(2)
N1 C1 H1A 118.4
C2 C1 H1A 118.4
C1 C2 C3 116.7(2)
C1 C2 C6 120.9(2)
C3 C2 C6 122.4(2)
O1 C3 C2 118.7(2)
O1 C3 C4 119.4(2)
C2 C3 C4 121.83(19)
C3 C4 C5 116.62(19)
C3 C4 C8 122.05(19)
C5 C4 C8 121.3(2)
N1 C5 C4 122.34(19)
N1 C5 C9 116.17(17)
C4 C5 C9 121.31(18)
C2 C6 H6A 109.5
C2 C6 H6B 109.5
H6A C6 H6B 109.5
C2 C6 H6C 109.5
H6A C6 H6C 109.5
H6B C6 H6C 109.5
O1 C7 H7A 109.5
O1 C7 H7B 109.5
H7A C7 H7B 109.5
O1 C7 H7C 109.5
H7A C7 H7C 109.5
H7B C7 H7C 109.5
C4 C8 H8A 109.5
C4 C8 H8B 109.5
H8A C8 H8B 109.5
C4 C8 H8C 109.5
H8A C8 H8C 109.5
H8B C8 H8C 109.5
N2 C9 C5 111.42(17)
N2 C9 H9A 109.3
C5 C9 H9A 109.3
N2 C9 H9B 109.3
C5 C9 H9B 109.3
H9A C9 H9B 108.0
N2 C10 C11 112.64(17)
N2 C10 H10A 109.1
C11 C10 H10A 109.1
N2 C10 H10B 109.1
C11 C10 H10B 109.1
H10A C10 H10B 107.8
N3 C11 C10 112.72(18)
N3 C11 H11A 109.0
C10 C11 H11A 109.0
N3 C11 H11B 109.0
C10 C11 H11B 109.0
H11A C11 H11B 107.8
N3 C12 H12A 109.5
N3 C12 H12B 109.5
H12A C12 H12B 109.5
N3 C12 H12C 109.5
H12A C12 H12C 109.5
H12B C12 H12C 109.5
N3 C13 C14 112.14(18)
N3 C13 H13A 109.2
C14 C13 H13A 109.2
N3 C13 H13B 109.2
C14 C13 H13B 109.2
H13A C13 H13B 107.9
N4 C14 C13 111.86(18)
N4 C14 H14A 109.2
C13 C14 H14A 109.2
N4 C14 H14B 109.2
C13 C14 H14B 109.2
H14A C14 H14B 107.9
N4 C15 H15A 109.5
N4 C15 H15B 109.5
H15A C15 H15B 109.5
N4 C15 H15C 109.5
H15A C15 H15C 109.5
H15B C15 H15C 109.5
N4 C16 C17 112.32(17)
N4 C16 H16A 109.1
C17 C16 H16A 109.1
N4 C16 H16B 109.1
C17 C16 H16B 109.1
H16A C16 H16B 107.9
N2 C17 C16 110.49(17)
N2 C17 H17A 109.6
C16 C17 H17A 109.6
N2 C17 H17B 109.6
C16 C17 H17B 109.6
H17A C17 H17B 108.1
F3 C18 F2 107.0(3)
F3 C18 F1 108.7(3)
F2 C18 F1 106.7(2)
F3 C18 S1 112.4(2)
F2 C18 S1 110.8(2)
F1 C18 S1 110.96(19)
F4 C19 F5 107.6(2)
F4 C19 F6 106.5(2)
F5 C19 F6 108.2(2)
F4 C19 S2 111.87(19)
F5 C19 S2 111.5(2)
F6 C19 S2 110.88(16)

loop_
_geom_bond_atom_site_label_1
_geom_bond_atom_site_label_2
_geom_bond_distance
Fe1 O2 2.0597(19)
Fe1 N1 2.1387(19)
Fe1 O5 2.1813(17)
Fe1 N4 2.182(2)
Fe1 N2 2.2007(19)
Fe1 N3 2.252(2)
S1 O4 1.414(2)
S1 O3 1.428(2)
S1 O2 1.4540(18)
S1 C18 1.819(3)
S2 O6 1.4337(17)
S2 O7 1.4356(18)
S2 O5 1.4602(16)
S2 C19 1.830(3)
F1 C18 1.321(3)
F2 C18 1.317(4)
F3 C18 1.299(3)
F4 C19 1.329(3)
F5 C19 1.330(4)
F6 C19 1.339(3)
O1 C3 1.377(3)
O1 C7 1.436(3)
N1 C5 1.348(3)
N1 C1 1.348(3)
N2 C9 1.481(3)
N2 C10 1.490(3)
N2 C17 1.494(3)
N3 C12 1.482(3)
N3 C13 1.487(3)
N3 C11 1.496(3)
N4 C15 1.486(3)
N4 C16 1.495(3)
N4 C14 1.503(3)
C1 C2 1.384(3)
C1 H1A 0.9300
C2 C3 1.395(3)
C2 C6 1.510(3)
C3 C4 1.399(3)
C4 C5 1.403(3)
C4 C8 1.514(3)
C5 C9 1.521(3)
C6 H6A 0.9600
C6 H6B 0.9600
C6 H6C 0.9600
C7 H7A 0.9600
C7 H7B 0.9600
C7 H7C 0.9600
C8 H8A 0.9600
C8 H8B 0.9600
C8 H8C 0.9600
C9 H9A 0.9700
C9 H9B 0.9700
C10 C11 1.512(3)
C10 H10A 0.9700
C10 H10B 0.9700
C11 H11A 0.9700
C11 H11B 0.9700
C12 H12A 0.9600
C12 H12B 0.9600
C12 H12C 0.9600
C13 C14 1.517(4)
C13 H13A 0.9700
C13 H13B 0.9700
C14 H14A 0.9700
C14 H14B 0.9700
C15 H15A 0.9600
C15 H15B 0.9600
C15 H15C 0.9600
C16 C17 1.524(3)
C16 H16A 0.9700
C16 H16B 0.9700
C17 H17A 0.9700
C17 H17B 0.9700
